data_7044621
loop_
_publ_author_name
'Doddi, Adinarayana'
'Bockfeld, Dirk'
'Zaretzke, Marc-Kevin'
'Kleeberg, Christian'
'Bannenberg, Thomas'
'Tamm, Matthias'

_publ_section_title
;
 A Modular Approach to Carbene-Stabilized Diphosphorus Species
;
_journal_name_full 'Dalton Transactions'
_journal_paper_doi 10.1039/C7DT03436A
_journal_year 2017
_chemical_formula_moiety 'C48 H60 Cl N4 P2 1+, 3(C H2 Cl2), Cl 1-'
_chemical_formula_sum 'C51 H66 Cl8 N4 P2'
_chemical_formula_weight 1080.61
_space_group_crystal_system triclinic
_space_group_IT_number 2
_space_group_name_Hall '-P 1'
_space_group_name_H-M_alt 'P -1'
_symmetry_space_group_name_Hall '-P 1'
_symmetry_space_group_name_H-M 'P -1'
_atom_sites_solution_hydrogens geom
_atom_sites_solution_primary iterative
_atom_sites_solution_secondary difmap
_audit_creation_method SHELXL-2014/7
_audit_update_record
;
2017-09-05 deposited with the CCDC.
2017-11-01 downloaded from the CCDC.
;
_cell_angle_alpha 94.872(5)
_cell_angle_beta 91.976(5)
_cell_angle_gamma 93.136(5)
_cell_formula_units_Z 2
_cell_length_a 11.2720(8)
_cell_length_b 15.0620(10)
_cell_length_c 16.43380(10)
_cell_measurement_reflns_used 17941
_cell_measurement_temperature 100(2)
_cell_measurement_theta_max 76.13
_cell_measurement_theta_min 3.79
_cell_volume 2773.7(3)
_computing_cell_refinement
;
 CrysAlisPro, Agilent Technologies,
 Version 1.171.37.35 (release 13-08-2014 CrysAlis171 .NET)
 (compiled Aug 13 2014,18:06:01)
;
_computing_data_collection
;
 CrysAlisPro, Agilent Technologies,
 Version 1.171.37.35 (release 13-08-2014 CrysAlis171 .NET)
 (compiled Aug 13 2014,18:06:01)
;
_computing_data_reduction
;
 CrysAlisPro, Agilent Technologies,
 Version 1.171.37.35 (release 13-08-2014 CrysAlis171 .NET)
 (compiled Aug 13 2014,18:06:01)
;
_computing_molecular_graphics
;

;
_computing_publication_material
;
 WinGX v2014.1 (L. J. Farrugia, J. Appl. Cryst., 2012, 45, 849-854.)
;
_computing_structure_refinement
;
 SHELXL-2014/7 (G. M. Sheldrick, Acta Cryst., 2015, A71, 3--8)
;
_computing_structure_solution
;
 SHELXT (Ver. 2014/4) (G. M. Sheldrick, Acta Cryst., 2015, A71, 3--8)
;
_diffrn_ambient_environment N~2~
_diffrn_ambient_temperature 100(2)
_diffrn_detector_area_resol_mean 10.3543
_diffrn_measured_fraction_theta_full 1.000
_diffrn_measured_fraction_theta_max 0.990
_diffrn_measurement_device_type 'Oxford Diffraction, Xcalibur, Atlas, Nova'
_diffrn_measurement_method \w-scan
_diffrn_radiation_monochromator mirror
_diffrn_radiation_type CuK\a
_diffrn_radiation_wavelength 1.54184
_diffrn_reflns_av_R_equivalents 0.0737
_diffrn_reflns_av_unetI/netI 0.0457
_diffrn_reflns_Laue_measured_fraction_full 1.000
_diffrn_reflns_Laue_measured_fraction_max 0.990
_diffrn_reflns_limit_h_max 14
_diffrn_reflns_limit_h_min -14
_diffrn_reflns_limit_k_max 18
_diffrn_reflns_limit_k_min -18
_diffrn_reflns_limit_l_max 19
_diffrn_reflns_limit_l_min -20
_diffrn_reflns_number 64014
_diffrn_reflns_point_group_measured_fraction_full 1.000
_diffrn_reflns_point_group_measured_fraction_max 0.990
_diffrn_reflns_theta_full 67.684
_diffrn_reflns_theta_max 76.318
_diffrn_reflns_theta_min 3.823
_diffrn_source 'Nova (Cu) X-ray Source'
_exptl_absorpt_coefficient_mu 4.543
_exptl_absorpt_correction_T_max 1.00000
_exptl_absorpt_correction_T_min 0.72545
_exptl_absorpt_correction_type multi-scan
_exptl_absorpt_process_details
;
 CrysAlisPro, Agilent Technologies,
 Version 1.171.37.35 (release 13-08-2014 CrysAlis171 .NET)
 (compiled Aug 13 2014,18:06:01)
 Empirical absorption correction using spherical harmonics,
 implemented in SCALE3 ABSPACK scaling algorithm.
;
_exptl_crystal_colour 'clear dark green'
_exptl_crystal_density_diffrn 1.294
_exptl_crystal_description flake
_exptl_crystal_F_000 1132
_exptl_crystal_size_max 0.15
_exptl_crystal_size_mid 0.05
_exptl_crystal_size_min 0.01
_refine_diff_density_max 1.249
_refine_diff_density_min -0.997
_refine_diff_density_rms 0.073
_refine_ls_extinction_method none
_refine_ls_goodness_of_fit_ref 1.028
_refine_ls_hydrogen_treatment constr
_refine_ls_matrix_type full
_refine_ls_number_parameters 628
_refine_ls_number_reflns 11513
_refine_ls_number_restraints 0
_refine_ls_restrained_S_all 1.028
_refine_ls_R_factor_all 0.0713
_refine_ls_R_factor_gt 0.0558
_refine_ls_shift/su_max 0.000
_refine_ls_shift/su_mean 0.000
_refine_ls_structure_factor_coef Fsqd
_refine_ls_weighting_details 'w=1/[\s^2^(Fo^2^)+(0.0801P)^2^+2.5541P] where P=(Fo^2^+2Fc^2^)/3'
_refine_ls_weighting_scheme calc
_refine_ls_wR_factor_gt 0.1472
_refine_ls_wR_factor_ref 0.1595
_reflns_number_gt 9141
_reflns_number_total 11513
_reflns_threshold_expression 'I > 2\s(I)'
_cod_data_source_file c7dt03436a2.cif
_cod_data_source_block ad1ck
_cod_database_code 7044621
_shelx_shelxl_version_number 2014/7
_shelx_space_group_comment
;
The symmetry employed for this shelxl refinement is uniquely defined
by the following loop, which should always be used as a source of
symmetry information in preference to the above space-group names.
They are only intended as comments.
;

loop_
_space_group_symop_operation_xyz
'x, y, z'
'-x, -y, -z'

loop_
_atom_site_label
_atom_site_type_symbol
_atom_site_fract_x
_atom_site_fract_y
_atom_site_fract_z
_atom_site_U_iso_or_equiv
_atom_site_adp_type
_atom_site_occupancy
_atom_site_site_symmetry_order
_atom_site_calc_flag
_atom_site_refinement_flags_posn
_atom_site_refinement_flags_adp
_atom_site_refinement_flags_occupancy
_atom_site_disorder_assembly
_atom_site_disorder_group
C1 C 0.6376(2) 0.65836(16) 0.26127(15) 0.0220(5) Uani 1 1 d . . . . .
C2 C 0.5817(2) 0.52371(17) 0.19922(17) 0.0248(5) Uani 1 1 d . . . . .
H2 H 0.5606 0.4775 0.1574 0.030 Uiso 1 1 calc R U . . .
C3 C 0.5849(2) 0.51535(17) 0.28014(16) 0.0251(5) Uani 1 1 d . . . . .
H3 H 0.5672 0.4625 0.3061 0.030 Uiso 1 1 calc R U . . .
C4 C 0.6342(3) 0.64346(17) 0.10752(16) 0.0249(5) Uani 1 1 d . . . . .
C5 C 0.5346(3) 0.65771(17) 0.05781(17) 0.0280(6) Uani 1 1 d . . . . .
C6 C 0.5567(3) 0.68291(19) -0.02074(18) 0.0349(7) Uani 1 1 d . . . . .
H6 H 0.4916 0.6930 -0.0564 0.042 Uiso 1 1 calc R U . . .
C7 C 0.6701(3) 0.6932(2) -0.04702(19) 0.0411(7) Uani 1 1 d . . . . .
H7 H 0.6828 0.7106 -0.1004 0.049 Uiso 1 1 calc R U . . .
C8 C 0.7671(3) 0.6786(2) 0.00387(19) 0.0393(7) Uani 1 1 d . . . . .
H8 H 0.8453 0.6861 -0.0152 0.047 Uiso 1 1 calc R U . . .
C9 C 0.7509(3) 0.6529(2) 0.08269(17) 0.0310(6) Uani 1 1 d . . . . .
C10 C 0.4084(3) 0.64574(19) 0.08454(18) 0.0320(6) Uani 1 1 d . . . . .
H10 H 0.4108 0.6375 0.1443 0.038 Uiso 1 1 calc R U . . .
C11 C 0.3373(3) 0.7278(2) 0.0710(2) 0.0446(8) Uani 1 1 d . . . . .
H11A H 0.3805 0.7815 0.0972 0.067 Uiso 1 1 calc R U . . .
H11B H 0.2592 0.7208 0.0949 0.067 Uiso 1 1 calc R U . . .
H11C H 0.3268 0.7335 0.0122 0.067 Uiso 1 1 calc R U . . .
C12 C 0.3449(3) 0.5624(2) 0.0391(2) 0.0388(7) Uani 1 1 d . . . . .
H12A H 0.3375 0.5707 -0.0194 0.058 Uiso 1 1 calc R U . . .
H12B H 0.2656 0.5531 0.0605 0.058 Uiso 1 1 calc R U . . .
H12C H 0.3910 0.5103 0.0470 0.058 Uiso 1 1 calc R U . . .
C13 C 0.8594(3) 0.6343(2) 0.13499(19) 0.0362(7) Uani 1 1 d . . . . .
H13 H 0.8319 0.6226 0.1905 0.043 Uiso 1 1 calc R U . . .
C14 C 0.9504(3) 0.7137(3) 0.1450(3) 0.0569(10) Uani 1 1 d . . . . .
H14A H 0.9792 0.7263 0.0914 0.085 Uiso 1 1 calc R U . . .
H14B H 1.0174 0.6997 0.1804 0.085 Uiso 1 1 calc R U . . .
H14C H 0.9131 0.7662 0.1698 0.085 Uiso 1 1 calc R U . . .
C15 C 0.9164(4) 0.5514(3) 0.0993(3) 0.0680(13) Uani 1 1 d . . . . .
H15A H 0.8585 0.5002 0.0967 0.102 Uiso 1 1 calc R U . . .
H15B H 0.9853 0.5398 0.1341 0.102 Uiso 1 1 calc R U . . .
H15C H 0.9423 0.5606 0.0442 0.102 Uiso 1 1 calc R U . . .
C16 C 0.6474(3) 0.62120(16) 0.40470(16) 0.0265(5) Uani 1 1 d . . . . .
C17 C 0.7650(3) 0.61500(18) 0.43196(17) 0.0307(6) Uani 1 1 d . . . . .
C18 C 0.7928(3) 0.6408(2) 0.51469(19) 0.0380(7) Uani 1 1 d . . . . .
H18 H 0.8720 0.6378 0.5356 0.046 Uiso 1 1 calc R U . . .
C19 C 0.7060(4) 0.6705(2) 0.56616(18) 0.0410(8) Uani 1 1 d . . . . .
H19 H 0.7264 0.6885 0.6219 0.049 Uiso 1 1 calc R U . . .
C20 C 0.5896(3) 0.6741(2) 0.53719(18) 0.0372(7) Uani 1 1 d . . . . .
H20 H 0.5309 0.6934 0.5738 0.045 Uiso 1 1 calc R U . . .
C21 C 0.5572(3) 0.65006(18) 0.45544(17) 0.0308(6) Uani 1 1 d . . . . .
C22 C 0.8601(3) 0.5797(2) 0.3767(2) 0.0356(6) Uani 1 1 d . . . . .
H22 H 0.8278 0.5764 0.3190 0.043 Uiso 1 1 calc R U . . .
C23 C 0.9725(3) 0.6401(3) 0.3828(3) 0.0531(9) Uani 1 1 d . . . . .
H23A H 0.9533 0.7002 0.3700 0.080 Uiso 1 1 calc R U . . .
H23B H 1.0294 0.6164 0.3439 0.080 Uiso 1 1 calc R U . . .
H23C H 1.0076 0.6427 0.4384 0.080 Uiso 1 1 calc R U . . .
C24 C 0.8863(4) 0.4850(3) 0.3964(3) 0.0561(10) Uani 1 1 d . . . . .
H24A H 0.9116 0.4857 0.4541 0.084 Uiso 1 1 calc R U . . .
H24B H 0.9496 0.4630 0.3621 0.084 Uiso 1 1 calc R U . . .
H24C H 0.8143 0.4457 0.3857 0.084 Uiso 1 1 calc R U . . .
C25 C 0.4292(3) 0.6498(2) 0.4251(2) 0.0362(7) Uani 1 1 d . . . . .
H25 H 0.4282 0.6517 0.3644 0.043 Uiso 1 1 calc R U . . .
C26 C 0.3637(4) 0.7301(3) 0.4615(3) 0.0588(10) Uani 1 1 d . . . . .
H26A H 0.3529 0.7247 0.5198 0.088 Uiso 1 1 calc R U . . .
H26B H 0.2859 0.7312 0.4333 0.088 Uiso 1 1 calc R U . . .
H26C H 0.4107 0.7854 0.4545 0.088 Uiso 1 1 calc R U . . .
C27 C 0.3623(4) 0.5639(3) 0.4436(3) 0.0597(11) Uani 1 1 d . . . . .
H27A H 0.4024 0.5127 0.4192 0.090 Uiso 1 1 calc R U . . .
H27B H 0.2807 0.5627 0.4207 0.090 Uiso 1 1 calc R U . . .
H27C H 0.3607 0.5611 0.5029 0.090 Uiso 1 1 calc R U . . .
C28 C 0.5920(2) 0.94691(17) 0.26987(16) 0.0241(5) Uani 1 1 d . . . . .
C29 C 0.5289(3) 1.08436(18) 0.30038(18) 0.0321(6) Uani 1 1 d . . . . .
H29 H 0.4830 1.1354 0.3000 0.039 Uiso 1 1 calc R U . . .
C30 C 0.6287(3) 1.07606(18) 0.34650(19) 0.0312(6) Uani 1 1 d . . . . .
H30 H 0.6659 1.1203 0.3852 0.037 Uiso 1 1 calc R U . . .
C31 C 0.4055(3) 0.9827(2) 0.19729(18) 0.0329(6) Uani 1 1 d . . . . .
C32 C 0.3106(3) 0.9282(2) 0.2216(2) 0.0387(7) Uani 1 1 d . . . . .
C33 C 0.2142(3) 0.9086(2) 0.1664(2) 0.0436(8) Uani 1 1 d . . . . .
H33 H 0.1483 0.8725 0.1817 0.052 Uiso 1 1 calc R U . . .
C34 C 0.2126(3) 0.9400(2) 0.0910(2) 0.0469(8) Uani 1 1 d . . . . .
C35 C 0.3049(4) 0.9951(2) 0.0691(2) 0.0473(9) Uani 1 1 d . . . . .
H35 H 0.3013 1.0178 0.0170 0.057 Uiso 1 1 calc R U . . .
C36 C 0.4063(3) 1.0193(2) 0.12240(19) 0.0401(7) Uani 1 1 d . . . . .
C37 C 0.3109(3) 0.8912(3) 0.3034(2) 0.0478(8) Uani 1 1 d . . . . .
H37A H 0.3769 0.8519 0.3078 0.072 Uiso 1 1 calc R U . . .
H37B H 0.2355 0.8571 0.3092 0.072 Uiso 1 1 calc R U . . .
H37C H 0.3205 0.9403 0.3466 0.072 Uiso 1 1 calc R U . . .
C38 C 0.1091(4) 0.9141(3) 0.0299(3) 0.0632(12) Uani 1 1 d . . . . .
H38A H 0.1134 0.8515 0.0088 0.095 Uiso 1 1 calc R U . . .
H38B H 0.1135 0.9522 -0.0154 0.095 Uiso 1 1 calc R U . . .
H38C H 0.0339 0.9217 0.0572 0.095 Uiso 1 1 calc R U . . .
C39 C 0.5048(4) 1.0823(2) 0.1011(2) 0.0490(9) Uani 1 1 d . . . . .
H39A H 0.4982 1.1404 0.1319 0.074 Uiso 1 1 calc R U . . .
H39B H 0.4995 1.0894 0.0424 0.074 Uiso 1 1 calc R U . . .
H39C H 0.5814 1.0585 0.1151 0.074 Uiso 1 1 calc R U . . .
C40 C 0.7705(2) 0.95816(17) 0.36643(17) 0.0251(5) Uani 1 1 d . . . . .
C41 C 0.8778(3) 0.96251(18) 0.32769(18) 0.0291(6) Uani 1 1 d . . . . .
C42 C 0.9759(3) 0.93052(19) 0.3685(2) 0.0336(6) Uani 1 1 d . . . . .
H42 H 1.0509 0.9326 0.3439 0.040 Uiso 1 1 calc R U . . .
C43 C 0.9665(3) 0.89591(19) 0.44389(19) 0.0342(6) Uani 1 1 d . . . . .
C44 C 0.8572(3) 0.89306(19) 0.47937(18) 0.0321(6) Uani 1 1 d . . . . .
H44 H 0.8501 0.8687 0.5306 0.039 Uiso 1 1 calc R U . . .
C45 C 0.7570(3) 0.92492(18) 0.44216(17) 0.0295(6) Uani 1 1 d . . . . .
C46 C 0.8904(3) 0.9996(2) 0.2462(2) 0.0403(7) Uani 1 1 d . . . . .
H46A H 0.8369 0.9651 0.2055 0.060 Uiso 1 1 calc R U . . .
H46B H 0.9727 0.9956 0.2295 0.060 Uiso 1 1 calc R U . . .
H46C H 0.8699 1.0621 0.2505 0.060 Uiso 1 1 calc R U . . .
C47 C 1.0734(3) 0.8623(2) 0.4872(2) 0.0454(8) Uani 1 1 d . . . . .
H47A H 1.1383 0.8566 0.4493 0.068 Uiso 1 1 calc R U . . .
H47B H 1.0522 0.8039 0.5065 0.068 Uiso 1 1 calc R U . . .
H47C H 1.0990 0.9046 0.5340 0.068 Uiso 1 1 calc R U . . .
C48 C 0.6394(3) 0.9205(2) 0.4819(2) 0.0394(7) Uani 1 1 d . . . . .
H48A H 0.6157 0.9812 0.4971 0.059 Uiso 1 1 calc R U . . .
H48B H 0.6462 0.8882 0.5310 0.059 Uiso 1 1 calc R U . . .
H48C H 0.5794 0.8893 0.4436 0.059 Uiso 1 1 calc R U . . .
C49 C 0.2544(4) 0.4596(3) 0.2311(3) 0.0592(10) Uani 1 1 d . . . . .
H49A H 0.2938 0.4464 0.1789 0.071 Uiso 1 1 calc R U . . .
H49B H 0.3084 0.4440 0.2759 0.071 Uiso 1 1 calc R U . . .
C50 C 0.1999(3) 0.1660(2) 0.2080(2) 0.0407(7) Uani 1 1 d . . . . .
H50A H 0.2333 0.2283 0.2174 0.049 Uiso 1 1 calc R U . . .
H50B H 0.2609 0.1301 0.1813 0.049 Uiso 1 1 calc R U . . .
N1 N 0.6191(2) 0.59867(14) 0.31809(13) 0.0234(4) Uani 1 1 d . . . . .
N2 N 0.6146(2) 0.61173(14) 0.18757(13) 0.0225(4) Uani 1 1 d . . . . .
N3 N 0.5068(2) 1.00385(15) 0.25384(14) 0.0274(5) Uani 1 1 d . . . . .
N4 N 0.6671(2) 0.99109(14) 0.32707(14) 0.0247(4) Uani 1 1 d . . . . .
P1 P 0.70015(7) 0.77024(4) 0.29273(4) 0.02928(16) Uani 1 1 d . . . . .
P2 P 0.58635(7) 0.83419(5) 0.21495(4) 0.02901(16) Uani 1 1 d . . . . .
Cl1 Cl 0.67327(9) 0.87949(5) 0.10992(5) 0.0472(2) Uani 1 1 d . . . . .
Cl2 Cl 0.46585(6) 0.29795(4) 0.25041(4) 0.02899(15) Uani 1 1 d . . . . .
Cl3 Cl 0.23077(8) 0.57487(6) 0.24418(6) 0.0503(2) Uani 1 1 d . . . . .
Cl4 Cl 0.12335(9) 0.39433(7) 0.23071(10) 0.0741(4) Uani 1 1 d . . . . .
Cl5 Cl 0.07534(8) 0.16344(6) 0.14152(5) 0.0485(2) Uani 1 1 d . . . . .
Cl6 Cl 0.17132(9) 0.12574(6) 0.30272(5) 0.0526(2) Uani 1 1 d . . . . .
C51 C 0.7638(6) 0.2482(5) 0.2222(5) 0.0412(16) Uani 0.535(7) 1 d . . P A 1
H51A H 0.7743 0.1907 0.1900 0.049 Uiso 0.535(7) 1 calc R U P A 1
H51B H 0.6782 0.2524 0.2325 0.049 Uiso 0.535(7) 1 calc R U P A 1
Cl7 Cl 0.81452(17) 0.33764(19) 0.16759(19) 0.0617(10) Uani 0.535(7) 1 d . . P A 1
Cl8 Cl 0.8480(7) 0.2536(5) 0.3171(5) 0.080(2) Uani 0.535(7) 1 d . . P A 1
C51' C 0.7742(9) 0.3050(10) 0.2410(7) 0.065(3) Uani 0.465(7) 1 d . . P A 2
H51C H 0.6884 0.3004 0.2520 0.078 Uiso 0.465(7) 1 calc R U P A 2
H51D H 0.8007 0.3690 0.2476 0.078 Uiso 0.465(7) 1 calc R U P A 2
Cl7' Cl 0.7925(5) 0.2653(8) 0.1425(2) 0.171(4) Uani 0.465(7) 1 d . . P A 2
Cl8' Cl 0.8517(4) 0.2494(4) 0.3151(3) 0.0381(12) Uani 0.465(7) 1 d . . P A 2

loop_
_atom_site_aniso_label
_atom_site_aniso_U_11
_atom_site_aniso_U_22
_atom_site_aniso_U_33
_atom_site_aniso_U_23
_atom_site_aniso_U_13
_atom_site_aniso_U_12
C1 0.0289(12) 0.0182(11) 0.0194(12) 0.0038(9) -0.0006(10) 0.0032(9)
C2 0.0308(13) 0.0176(11) 0.0257(13) 0.0005(10) -0.0016(10) 0.0019(10)
C3 0.0306(13) 0.0183(11) 0.0262(13) 0.0023(10) 0.0008(10) 0.0007(10)
C4 0.0370(14) 0.0209(12) 0.0166(12) 0.0014(9) -0.0016(10) 0.0015(10)
C5 0.0403(15) 0.0207(12) 0.0228(13) -0.0001(10) -0.0053(11) 0.0064(11)
C6 0.0563(19) 0.0260(14) 0.0220(14) 0.0022(11) -0.0083(13) 0.0047(12)
C7 0.065(2) 0.0348(16) 0.0232(14) 0.0059(12) 0.0019(14) -0.0040(15)
C8 0.0494(18) 0.0428(17) 0.0255(15) 0.0031(13) 0.0081(13) -0.0051(14)
C9 0.0379(15) 0.0326(14) 0.0220(13) 0.0017(11) 0.0007(11) -0.0023(11)
C10 0.0356(15) 0.0309(14) 0.0291(14) -0.0017(11) -0.0068(11) 0.0105(11)
C11 0.0431(18) 0.0330(16) 0.056(2) -0.0065(14) -0.0164(15) 0.0139(13)
C12 0.0422(17) 0.0331(15) 0.0395(17) -0.0050(13) -0.0030(13) 0.0035(13)
C13 0.0318(15) 0.0471(18) 0.0291(15) 0.0032(13) 0.0009(12) -0.0022(13)
C14 0.044(2) 0.066(3) 0.059(2) 0.0029(19) -0.0046(17) -0.0152(18)
C15 0.056(2) 0.065(3) 0.079(3) -0.013(2) -0.024(2) 0.017(2)
C16 0.0459(16) 0.0166(11) 0.0175(12) 0.0038(9) -0.0007(11) 0.0023(10)
C17 0.0446(16) 0.0232(13) 0.0247(14) 0.0052(10) -0.0034(12) 0.0051(11)
C18 0.0544(19) 0.0303(15) 0.0288(15) 0.0057(12) -0.0103(13) -0.0005(13)
C19 0.077(2) 0.0256(14) 0.0199(14) 0.0010(11) -0.0028(14) 0.0008(14)
C20 0.064(2) 0.0270(14) 0.0217(14) 0.0030(11) 0.0080(13) 0.0072(13)
C21 0.0495(17) 0.0192(12) 0.0253(14) 0.0077(10) 0.0062(12) 0.0060(11)
C22 0.0368(15) 0.0380(16) 0.0322(16) 0.0034(12) -0.0041(12) 0.0075(12)
C23 0.0403(18) 0.055(2) 0.064(3) 0.0022(18) 0.0047(17) 0.0028(16)
C24 0.067(3) 0.042(2) 0.062(2) 0.0034(17) 0.007(2) 0.0210(18)
C25 0.0474(17) 0.0309(15) 0.0326(16) 0.0089(12) 0.0106(13) 0.0089(13)
C26 0.059(2) 0.048(2) 0.072(3) 0.0066(19) 0.012(2) 0.0196(18)
C27 0.055(2) 0.051(2) 0.077(3) 0.032(2) 0.000(2) -0.0033(17)
C28 0.0311(13) 0.0189(11) 0.0226(12) 0.0030(9) -0.0031(10) 0.0045(10)
C29 0.0434(16) 0.0226(13) 0.0303(15) -0.0008(11) -0.0042(12) 0.0100(11)
C30 0.0403(15) 0.0197(12) 0.0331(15) -0.0024(11) -0.0019(12) 0.0056(11)
C31 0.0400(15) 0.0315(14) 0.0271(14) -0.0024(11) -0.0093(12) 0.0159(12)
C32 0.0339(15) 0.0378(16) 0.0431(18) -0.0067(13) -0.0062(13) 0.0121(12)
C33 0.0372(17) 0.0430(18) 0.050(2) -0.0042(15) -0.0079(14) 0.0121(14)
C34 0.051(2) 0.0392(18) 0.049(2) -0.0052(15) -0.0101(16) 0.0182(15)
C35 0.078(3) 0.0374(17) 0.0288(16) 0.0012(13) -0.0061(16) 0.0277(17)
C36 0.059(2) 0.0342(16) 0.0288(15) 0.0005(12) -0.0063(14) 0.0237(14)
C37 0.0379(17) 0.054(2) 0.052(2) 0.0081(17) 0.0043(15) 0.0015(15)
C38 0.068(3) 0.058(2) 0.061(3) -0.004(2) -0.030(2) 0.016(2)
C39 0.081(3) 0.0394(18) 0.0304(17) 0.0079(14) 0.0033(17) 0.0245(17)
C40 0.0284(13) 0.0191(11) 0.0267(13) -0.0017(10) -0.0048(10) 0.0010(10)
C41 0.0320(14) 0.0234(13) 0.0310(15) -0.0009(11) -0.0012(11) 0.0010(10)
C42 0.0280(14) 0.0296(14) 0.0422(17) -0.0021(12) -0.0007(12) 0.0022(11)
C43 0.0377(15) 0.0269(13) 0.0361(16) -0.0055(12) -0.0116(12) 0.0066(11)
C44 0.0430(16) 0.0282(14) 0.0241(14) -0.0017(11) -0.0096(12) 0.0053(12)
C45 0.0368(15) 0.0245(13) 0.0263(14) -0.0017(10) -0.0052(11) 0.0038(11)
C46 0.0401(17) 0.0403(17) 0.0419(18) 0.0121(14) 0.0054(14) 0.0003(13)
C47 0.0436(18) 0.0400(17) 0.051(2) -0.0048(15) -0.0179(15) 0.0122(14)
C48 0.0425(17) 0.0455(18) 0.0307(16) 0.0038(13) 0.0032(13) 0.0056(14)
C49 0.046(2) 0.053(2) 0.081(3) 0.011(2) 0.012(2) 0.0138(17)
C50 0.0417(17) 0.0448(18) 0.0355(17) 0.0060(14) -0.0045(13) 0.0002(14)
N1 0.0337(11) 0.0171(10) 0.0198(11) 0.0032(8) -0.0005(9) 0.0035(8)
N2 0.0301(11) 0.0200(10) 0.0176(10) 0.0033(8) 0.0001(8) 0.0016(8)
N3 0.0331(12) 0.0237(11) 0.0254(11) 0.0009(9) -0.0048(9) 0.0077(9)
N4 0.0291(11) 0.0199(10) 0.0245(11) 0.0002(8) -0.0034(9) 0.0031(8)
P1 0.0431(4) 0.0199(3) 0.0243(3) 0.0032(2) -0.0091(3) 0.0012(3)
P2 0.0354(4) 0.0226(3) 0.0283(4) -0.0009(3) -0.0083(3) 0.0063(3)
Cl1 0.0779(6) 0.0334(4) 0.0317(4) 0.0070(3) 0.0060(4) 0.0063(4)
Cl2 0.0340(3) 0.0246(3) 0.0283(3) 0.0020(2) -0.0018(2) 0.0033(2)
Cl3 0.0459(4) 0.0497(5) 0.0561(5) 0.0040(4) 0.0050(4) 0.0084(4)
Cl4 0.0429(5) 0.0532(6) 0.1239(11) -0.0055(6) -0.0010(6) 0.0040(4)
Cl5 0.0472(4) 0.0557(5) 0.0422(4) 0.0135(4) -0.0110(3) -0.0068(4)
Cl6 0.0700(6) 0.0543(5) 0.0319(4) 0.0082(3) -0.0055(4) -0.0143(4)
C51 0.038(3) 0.033(3) 0.052(4) 0.000(3) 0.000(3) 0.002(3)
Cl7 0.0492(10) 0.0808(18) 0.0601(18) 0.0327(12) 0.0031(9) 0.0058(9)
Cl8 0.097(4) 0.056(4) 0.085(4) 0.019(3) -0.012(3) -0.011(3)
C51' 0.048(5) 0.088(9) 0.061(6) 0.008(6) -0.007(4) 0.020(5)
Cl7' 0.100(3) 0.361(13) 0.0506(18) -0.046(3) -0.0192(17) 0.106(5)
Cl8' 0.041(2) 0.032(2) 0.040(2) 0.0008(17) -0.0099(17) 0.0063(17)

loop_
_atom_type_symbol
_atom_type_description
_atom_type_scat_dispersion_real
_atom_type_scat_dispersion_imag
_atom_type_scat_source
C C 0.0181 0.0091 'International Tables Vol C Tables 4.2.6.8 and 6.1.1.4'
H H 0.0000 0.0000 'International Tables Vol C Tables 4.2.6.8 and 6.1.1.4'
N N 0.0311 0.0180 'International Tables Vol C Tables 4.2.6.8 and 6.1.1.4'
P P 0.2955 0.4335 'International Tables Vol C Tables 4.2.6.8 and 6.1.1.4'
Cl Cl 0.3639 0.7018 'International Tables Vol C Tables 4.2.6.8 and 6.1.1.4'

loop_
_geom_angle_atom_site_label_1
_geom_angle_atom_site_label_2
_geom_angle_atom_site_label_3
_geom_angle
N2 C1 N1 105.8(2)
N2 C1 P1 133.69(19)
N1 C1 P1 119.99(19)
C3 C2 N2 108.0(2)
C2 C3 N1 106.6(2)
C9 C4 C5 123.6(3)
C9 C4 N2 118.1(2)
C5 C4 N2 118.3(2)
C6 C5 C4 116.7(3)
C6 C5 C10 120.0(3)
C4 C5 C10 123.3(3)
C7 C6 C5 121.3(3)
C6 C7 C8 120.6(3)
C7 C8 C9 120.9(3)
C4 C9 C8 117.0(3)
C4 C9 C13 124.0(3)
C8 C9 C13 119.0(3)
C5 C10 C12 110.8(2)
C5 C10 C11 111.7(3)
C12 C10 C11 109.6(2)
C15 C13 C9 110.5(3)
C15 C13 C14 110.4(3)
C9 C13 C14 112.1(3)
C17 C16 C21 123.7(3)
C17 C16 N1 117.4(3)
C21 C16 N1 118.9(3)
C16 C17 C18 117.1(3)
C16 C17 C22 122.8(3)
C18 C17 C22 120.1(3)
C19 C18 C17 120.6(3)
C18 C19 C20 120.7(3)
C19 C20 C21 121.1(3)
C20 C21 C16 116.8(3)
C20 C21 C25 120.9(3)
C16 C21 C25 122.1(3)
C23 C22 C17 112.4(3)
C23 C22 C24 111.1(3)
C17 C22 C24 109.4(3)
C21 C25 C27 110.0(3)
C21 C25 C26 113.4(3)
C27 C25 C26 109.2(3)
N4 C28 N3 106.2(2)
N4 C28 P2 134.0(2)
N3 C28 P2 119.8(2)
C30 C29 N3 106.4(2)
C29 C30 N4 107.5(2)
C36 C31 C32 123.3(3)
C36 C31 N3 118.2(3)
C32 C31 N3 118.4(3)
C33 C32 C31 117.6(3)
C33 C32 C37 120.1(3)
C31 C32 C37 122.3(3)
C34 C33 C32 121.4(4)
C33 C34 C35 120.1(3)
C33 C34 C38 120.6(4)
C35 C34 C38 119.3(4)
C34 C35 C36 122.0(3)
C31 C36 C35 115.6(3)
C31 C36 C39 121.8(3)
C35 C36 C39 122.6(3)
C41 C40 C45 123.5(3)
C41 C40 N4 118.7(2)
C45 C40 N4 117.8(2)
C40 C41 C42 116.7(3)
C40 C41 C46 122.6(3)
C42 C41 C46 120.8(3)
C43 C42 C41 121.9(3)
C44 C43 C42 118.8(3)
C44 C43 C47 120.0(3)
C42 C43 C47 121.2(3)
C43 C44 C45 121.8(3)
C40 C45 C44 117.3(3)
C40 C45 C48 122.1(3)
C44 C45 C48 120.6(3)
Cl4 C49 Cl3 112.3(2)
Cl5 C50 Cl6 114.36(19)
C1 N1 C3 110.3(2)
C1 N1 C16 122.3(2)
C3 N1 C16 127.0(2)
C1 N2 C2 109.3(2)
C1 N2 C4 126.8(2)
C2 N2 C4 123.5(2)
C28 N3 C29 110.3(2)
C28 N3 C31 124.8(2)
C29 N3 C31 124.9(2)
C28 N4 C30 109.6(2)
C28 N4 C40 127.7(2)
C30 N4 C40 122.7(2)
C1 P1 P2 94.99(9)
C28 P2 P1 99.89(9)
C28 P2 Cl1 93.75(9)
P1 P2 Cl1 113.14(5)
Cl7 C51 Cl8 108.3(5)
Cl7' C51' Cl8' 114.9(8)

loop_
_geom_bond_atom_site_label_1
_geom_bond_atom_site_label_2
_geom_bond_distance
C1 N2 1.357(3)
C1 N1 1.363(3)
C1 P1 1.817(3)
C2 C3 1.346(4)
C2 N2 1.388(3)
C3 N1 1.382(3)
C4 C9 1.394(4)
C4 C5 1.403(4)
C4 N2 1.457(3)
C5 C6 1.403(4)
C5 C10 1.509(4)
C6 C7 1.369(5)
C7 C8 1.392(5)
C8 C9 1.398(4)
C9 C13 1.522(4)
C10 C12 1.533(4)
C10 C11 1.537(4)
C13 C15 1.519(5)
C13 C14 1.527(5)
C16 C17 1.396(4)
C16 C21 1.401(4)
C16 N1 1.455(3)
C17 C18 1.402(4)
C17 C22 1.518(4)
C18 C19 1.383(5)
C19 C20 1.386(5)
C20 C21 1.392(4)
C21 C25 1.511(5)
C22 C23 1.514(5)
C22 C24 1.532(5)
C25 C27 1.520(5)
C25 C26 1.540(5)
C28 N4 1.349(3)
C28 N3 1.356(3)
C28 P2 1.851(3)
C29 C30 1.353(4)
C29 N3 1.383(4)
C30 N4 1.388(3)
C31 C36 1.391(4)
C31 C32 1.402(5)
C31 N3 1.451(4)
C32 C33 1.394(5)
C32 C37 1.498(5)
C33 C34 1.365(5)
C34 C35 1.372(6)
C34 C38 1.524(5)
C35 C36 1.427(5)
C36 C39 1.491(6)
C40 C41 1.387(4)
C40 C45 1.390(4)
C40 N4 1.446(3)
C41 C42 1.402(4)
C41 C46 1.502(4)
C42 C43 1.390(5)
C43 C44 1.382(5)
C43 C47 1.511(4)
C44 C45 1.393(4)
C45 C48 1.498(4)
C49 Cl4 1.729(4)
C49 Cl3 1.767(4)
C50 Cl5 1.745(3)
C50 Cl6 1.751(3)
P1 P2 2.1067(10)
P2 Cl1 2.1560(11)
C51 Cl7 1.762(7)
C51 Cl8 1.792(10)
C51' Cl7' 1.702(13)
C51' Cl8' 1.767(11)

loop_
_geom_torsion_atom_site_label_1
_geom_torsion_atom_site_label_2
_geom_torsion_atom_site_label_3
_geom_torsion_atom_site_label_4
_geom_torsion
N2 C2 C3 N1 0.4(3)
C9 C4 C5 C6 -0.1(4)
N2 C4 C5 C6 -176.2(2)
C9 C4 C5 C10 178.9(3)
N2 C4 C5 C10 2.8(4)
C4 C5 C6 C7 -0.2(4)
C10 C5 C6 C7 -179.2(3)
C5 C6 C7 C8 0.2(5)
C6 C7 C8 C9 0.1(5)
C5 C4 C9 C8 0.4(4)
N2 C4 C9 C8 176.5(2)
C5 C4 C9 C13 -177.7(3)
N2 C4 C9 C13 -1.6(4)
C7 C8 C9 C4 -0.4(5)
C7 C8 C9 C13 177.8(3)
C6 C5 C10 C12 70.4(3)
C4 C5 C10 C12 -108.6(3)
C6 C5 C10 C11 -52.1(4)
C4 C5 C10 C11 129.0(3)
C4 C9 C13 C15 110.6(4)
C8 C9 C13 C15 -67.5(4)
C4 C9 C13 C14 -125.8(3)
C8 C9 C13 C14 56.2(4)
C21 C16 C17 C18 -1.0(4)
N1 C16 C17 C18 177.1(2)
C21 C16 C17 C22 177.2(3)
N1 C16 C17 C22 -4.6(4)
C16 C17 C18 C19 0.3(4)
C22 C17 C18 C19 -178.0(3)
C17 C18 C19 C20 0.9(5)
C18 C19 C20 C21 -1.4(5)
C19 C20 C21 C16 0.7(4)
C19 C20 C21 C25 176.9(3)
C17 C16 C21 C20 0.5(4)
N1 C16 C21 C20 -177.6(2)
C17 C16 C21 C25 -175.6(3)
N1 C16 C21 C25 6.3(4)
C16 C17 C22 C23 131.4(3)
C18 C17 C22 C23 -50.4(4)
C16 C17 C22 C24 -104.6(3)
C18 C17 C22 C24 73.7(4)
C20 C21 C25 C27 -81.6(4)
C16 C21 C25 C27 94.4(4)
C20 C21 C25 C26 41.0(4)
C16 C21 C25 C26 -143.0(3)
N3 C29 C30 N4 0.6(3)
C36 C31 C32 C33 1.7(5)
N3 C31 C32 C33 -179.9(3)
C36 C31 C32 C37 -178.7(3)
N3 C31 C32 C37 -0.3(4)
C31 C32 C33 C34 0.8(5)
C37 C32 C33 C34 -178.8(3)
C32 C33 C34 C35 -2.6(5)
C32 C33 C34 C38 177.0(3)
C33 C34 C35 C36 1.8(5)
C38 C34 C35 C36 -177.7(3)
C32 C31 C36 C35 -2.3(4)
N3 C31 C36 C35 179.3(3)
C32 C31 C36 C39 175.4(3)
N3 C31 C36 C39 -3.0(4)
C34 C35 C36 C31 0.6(5)
C34 C35 C36 C39 -177.1(3)
C45 C40 C41 C42 0.5(4)
N4 C40 C41 C42 179.5(2)
C45 C40 C41 C46 -179.4(3)
N4 C40 C41 C46 -0.4(4)
C40 C41 C42 C43 0.2(4)
C46 C41 C42 C43 -180.0(3)
C41 C42 C43 C44 0.0(4)
C41 C42 C43 C47 -179.6(3)
C42 C43 C44 C45 -0.9(4)
C47 C43 C44 C45 178.8(3)
C41 C40 C45 C44 -1.2(4)
N4 C40 C45 C44 179.8(2)
C41 C40 C45 C48 -179.5(3)
N4 C40 C45 C48 1.5(4)
C43 C44 C45 C40 1.4(4)
C43 C44 C45 C48 179.7(3)
N2 C1 N1 C3 0.0(3)
P1 C1 N1 C3 -172.75(19)
N2 C1 N1 C16 173.1(2)
P1 C1 N1 C16 0.4(3)
C2 C3 N1 C1 -0.3(3)
C2 C3 N1 C16 -172.9(3)
C17 C16 N1 C1 -83.0(3)
C21 C16 N1 C1 95.2(3)
C17 C16 N1 C3 88.9(3)
C21 C16 N1 C3 -92.9(3)
N1 C1 N2 C2 0.2(3)
P1 C1 N2 C2 171.5(2)
N1 C1 N2 C4 -172.7(2)
P1 C1 N2 C4 -1.4(4)
C3 C2 N2 C1 -0.4(3)
C3 C2 N2 C4 172.8(2)
C9 C4 N2 C1 73.3(4)
C5 C4 N2 C1 -110.5(3)
C9 C4 N2 C2 -98.7(3)
C5 C4 N2 C2 77.5(3)
N4 C28 N3 C29 0.6(3)
P2 C28 N3 C29 -179.1(2)
N4 C28 N3 C31 -178.1(3)
P2 C28 N3 C31 2.2(4)
C30 C29 N3 C28 -0.7(3)
C30 C29 N3 C31 178.0(3)
C36 C31 N3 C28 -105.7(3)
C32 C31 N3 C28 75.9(4)
C36 C31 N3 C29 75.7(4)
C32 C31 N3 C29 -102.7(3)
N3 C28 N4 C30 -0.2(3)
P2 C28 N4 C30 179.4(2)
N3 C28 N4 C40 177.9(3)
P2 C28 N4 C40 -2.6(5)
C29 C30 N4 C28 -0.2(3)
C29 C30 N4 C40 -178.4(3)
C41 C40 N4 C28 84.8(3)
C45 C40 N4 C28 -96.1(3)
C41 C40 N4 C30 -97.3(3)
C45 C40 N4 C30 81.7(3)
N2 C1 P1 P2 50.9(3)
N1 C1 P1 P2 -138.7(2)
N4 C28 P2 P1 18.4(3)
N3 C28 P2 P1 -162.0(2)
N4 C28 P2 Cl1 -95.8(3)
N3 C28 P2 Cl1 83.7(2)
